data_2234523
loop_
_publ_author_name
'Padilla-Mata, Esteban'
'German-Acacio, Juan M.'
'Garc\'ia-Eleno, Marco A.'
'Reyes-Mart\'inez, Reyna'
'Morales-Morales, David'

_publ_section_title
;
 1,3-Bis[(naphthalen-2-ylsulfanyl)methyl]benzene
;
_journal_coeditor_code BT5855
_journal_issue 5
_journal_name_full 'Acta Crystallographica Section E'
_journal_page_first o1429
_journal_paper_doi 10.1107/S1600536812015280
_journal_volume 68
_journal_year 2012
_chemical_formula_iupac 'C28 H22 S2'
_chemical_formula_moiety 'C28 H22 S2'
_chemical_formula_sum 'C28 H22 S2'
_chemical_formula_weight 422.58
_chemical_name_systematic
;
1,3-Bis[(naphthalen-2-ylsulfanyl)methyl]benzene
;
_space_group_IT_number 62
_symmetry_cell_setting orthorhombic
_symmetry_space_group_name_Hall '-P 2ac 2n'
_symmetry_space_group_name_H-M 'P n m a'
_atom_sites_solution_hydrogens geom
_atom_sites_solution_primary direct
_atom_sites_solution_secondary difmap
_audit_creation_method SHELXL-97
_cell_angle_alpha 90.00
_cell_angle_beta 90.00
_cell_angle_gamma 90.00
_cell_formula_units_Z 4
_cell_length_a 8.651(2)
_cell_length_b 41.235(10)
_cell_length_c 6.0517(14)
_cell_measurement_reflns_used 2418
_cell_measurement_temperature 298(2)
_cell_measurement_theta_max 25.07
_cell_measurement_theta_min 2.96
_cell_volume 2158.8(9)
_computing_cell_refinement 'SAINT (Bruker, 2007)'
_computing_data_collection 'SMART (Bruker, 2007)'
_computing_data_reduction 'SAINT (Bruker, 2007)'
_computing_molecular_graphics 'SHELXTL (Sheldrick, 2008)'
_computing_publication_material 'SHELXTL (Sheldrick, 2008)'
_computing_structure_refinement 'SHELXTL (Sheldrick, 2008)'
_computing_structure_solution 'SHELXTL (Sheldrick, 2008)'
_diffrn_ambient_temperature 298(2)
_diffrn_detector_area_resol_mean 0.661
_diffrn_measured_fraction_theta_full 0.989
_diffrn_measured_fraction_theta_max 0.989
_diffrn_measurement_device_type 'Bruker SMART APEX CCD'
_diffrn_measurement_method \w-scans
_diffrn_radiation_monochromator graphite
_diffrn_radiation_source 'fine-focus sealed tube'
_diffrn_radiation_type MoK\a
_diffrn_radiation_wavelength 0.71073
_diffrn_reflns_av_R_equivalents 0.0649
_diffrn_reflns_av_sigmaI/netI 0.0581
_diffrn_reflns_limit_h_max 9
_diffrn_reflns_limit_h_min -10
_diffrn_reflns_limit_k_max 48
_diffrn_reflns_limit_k_min -43
_diffrn_reflns_limit_l_max 7
_diffrn_reflns_limit_l_min -7
_diffrn_reflns_number 7907
_diffrn_reflns_theta_full 25.37
_diffrn_reflns_theta_max 25.37
_diffrn_reflns_theta_min 2.96
_diffrn_standards_decay_% 0
_exptl_absorpt_coefficient_mu 0.259
_exptl_absorpt_correction_T_max 0.9788
_exptl_absorpt_correction_T_min 0.8927
_exptl_absorpt_correction_type analytical
_exptl_absorpt_process_details '(SADABS; Bruker; 2007)'
_exptl_crystal_colour colorless
_exptl_crystal_density_diffrn 1.300
_exptl_crystal_density_method 'not measured'
_exptl_crystal_description plates
_exptl_crystal_F_000 888
_exptl_crystal_size_max 0.482
_exptl_crystal_size_mid 0.416
_exptl_crystal_size_min 0.072
_refine_diff_density_max 0.211
_refine_diff_density_min -0.163
_refine_ls_extinction_method none
_refine_ls_goodness_of_fit_ref 1.019
_refine_ls_hydrogen_treatment noref
_refine_ls_matrix_type full
_refine_ls_number_parameters 139
_refine_ls_number_reflns 1994
_refine_ls_number_restraints 0
_refine_ls_restrained_S_all 1.019
_refine_ls_R_factor_all 0.0859
_refine_ls_R_factor_gt 0.0537
_refine_ls_shift/su_max 0.000
_refine_ls_shift/su_mean 0.000
_refine_ls_structure_factor_coef Fsqd
_refine_ls_weighting_details 'calc w=1/[\s^2^(Fo^2^)+(0.0535P)^2^] where P=(Fo^2^+2Fc^2^)/3'
_refine_ls_weighting_scheme calc
_refine_ls_wR_factor_gt 0.1117
_refine_ls_wR_factor_ref 0.1235
_reflns_number_gt 1345
_reflns_number_total 1994
_reflns_threshold_expression I>2\s(I)
_cod_data_source_file bt5855.cif
_cod_data_source_block I
_cod_original_cell_volume 2158.9(9)
_cod_database_code 2234523
_cod_database_fobs_code 2234523

loop_
_symmetry_equiv_pos_as_xyz
'x, y, z'
'-x+1/2, -y, z+1/2'
'-x, y+1/2, -z'
'x+1/2, -y+1/2, -z+1/2'
'-x, -y, -z'
'x-1/2, y, -z-1/2'
'x, -y-1/2, z'
'-x-1/2, y-1/2, z-1/2'

loop_
_atom_site_type_symbol
_atom_site_label
_atom_site_fract_x
_atom_site_fract_y
_atom_site_fract_z
_atom_site_U_iso_or_equiv
_atom_site_adp_type
_atom_site_calc_flag
_atom_site_refinement_flags
_atom_site_occupancy
_atom_site_symmetry_multiplicity
S S1 0.49764(9) 0.180146(17) 0.07221(12) 0.0516(3) Uani d . 1 1
C C1 0.5547(5) 0.2500 0.3529(6) 0.0456(10) Uani d S 1 2
H H1 0.6393 0.2500 0.2581 0.055 Uiso calc SR 1 2
C C2 0.4932(3) 0.22086(6) 0.4217(4) 0.0432(7) Uani d . 1 1
C C3 0.3680(4) 0.22111(7) 0.5638(4) 0.0489(8) Uani d . 1 1
H H3 0.3254 0.2017 0.6123 0.059 Uiso calc R 1 1
C C4 0.3065(5) 0.2500 0.6332(6) 0.0533(11) Uani d S 1 2
H H4 0.2221 0.2500 0.7285 0.064 Uiso calc SR 1 2
C C5 0.5635(4) 0.18939(6) 0.3482(5) 0.0561(8) Uani d . 1 1
H H5A 0.5335 0.1722 0.4484 0.067 Uiso calc R 1 1
H H5B 0.6754 0.1911 0.3498 0.067 Uiso calc R 1 1
C C6 0.6690(3) 0.12415(6) 0.1558(4) 0.0419(7) Uani d . 1 1
H H6 0.7048 0.1337 0.2853 0.050 Uiso calc R 1 1
C C7 0.5702(3) 0.14102(6) 0.0228(4) 0.0417(7) Uani d . 1 1
C C8 0.5192(3) 0.12636(7) -0.1764(4) 0.0476(7) Uani d . 1 1
H H8 0.4513 0.1376 -0.2677 0.057 Uiso calc R 1 1
C C9 0.5670(4) 0.09654(7) -0.2359(4) 0.0491(8) Uani d . 1 1
H H9 0.5331 0.0877 -0.3688 0.059 Uiso calc R 1 1
C C10 0.7184(4) 0.04703(7) -0.1541(5) 0.0560(8) Uani d . 1 1
H H10 0.6865 0.0377 -0.2863 0.067 Uiso calc R 1 1
C C11 0.8133(4) 0.03010(7) -0.0168(5) 0.0603(9) Uani d . 1 1
H H11 0.8453 0.0093 -0.0553 0.072 Uiso calc R 1 1
C C12 0.8624(4) 0.04379(7) 0.1811(5) 0.0558(8) Uani d . 1 1
H H12 0.9270 0.0321 0.2744 0.067 Uiso calc R 1 1
C C13 0.8166(3) 0.07420(6) 0.2392(5) 0.0474(7) Uani d . 1 1
H H13 0.8505 0.0830 0.3720 0.057 Uiso calc R 1 1
C C14 0.7181(3) 0.09256(6) 0.1010(4) 0.0392(6) Uani d . 1 1
C C15 0.6678(3) 0.07843(6) -0.0998(4) 0.0426(7) Uani d . 1 1

loop_
_atom_site_aniso_label
_atom_site_aniso_U_11
_atom_site_aniso_U_22
_atom_site_aniso_U_33
_atom_site_aniso_U_12
_atom_site_aniso_U_13
_atom_site_aniso_U_23
S1 0.0523(5) 0.0423(4) 0.0602(5) 0.0052(4) -0.0078(4) 0.0030(4)
C1 0.039(2) 0.052(3) 0.045(2) 0.000 0.0039(18) 0.000
C2 0.0429(16) 0.0472(16) 0.0393(14) 0.0059(15) -0.0087(14) 0.0035(12)
C3 0.0513(19) 0.0522(18) 0.0431(16) -0.0068(16) -0.0077(14) 0.0116(14)
C4 0.046(3) 0.074(3) 0.040(2) 0.000 0.0090(19) 0.000
C5 0.066(2) 0.0448(16) 0.0580(17) 0.0110(16) -0.0093(16) 0.0050(15)
C6 0.0420(17) 0.0402(15) 0.0435(14) -0.0036(13) -0.0045(13) -0.0030(13)
C7 0.0382(16) 0.0395(15) 0.0473(16) -0.0037(13) 0.0010(13) 0.0034(13)
C8 0.0489(19) 0.0495(17) 0.0445(16) -0.0017(15) -0.0083(14) 0.0061(14)
C9 0.058(2) 0.0524(18) 0.0372(15) -0.0095(15) -0.0059(14) -0.0013(14)
C10 0.066(2) 0.0489(18) 0.0533(18) -0.0071(16) 0.0021(16) -0.0089(16)
C11 0.075(2) 0.0375(16) 0.068(2) 0.0045(16) 0.0041(18) -0.0011(16)
C12 0.063(2) 0.0460(17) 0.0586(19) 0.0035(16) -0.0019(17) 0.0070(15)
C13 0.0508(18) 0.0431(16) 0.0483(16) 0.0008(14) -0.0011(14) 0.0020(14)
C14 0.0413(16) 0.0360(14) 0.0404(15) -0.0049(13) 0.0017(12) 0.0015(12)
C15 0.0492(18) 0.0385(15) 0.0400(15) -0.0085(14) 0.0037(13) -0.0004(12)

loop_
_atom_type_symbol
_atom_type_description
_atom_type_scat_dispersion_real
_atom_type_scat_dispersion_imag
_atom_type_scat_source
C C 0.0033 0.0016 'International Tables Vol C Tables 4.2.6.8 and 6.1.1.4'
H H 0.0000 0.0000 'International Tables Vol C Tables 4.2.6.8 and 6.1.1.4'
S S 0.1246 0.1234 'International Tables Vol C Tables 4.2.6.8 and 6.1.1.4'

loop_
_geom_angle_atom_site_label_1
_geom_angle_atom_site_label_2
_geom_angle_atom_site_label_3
_geom_angle_site_symmetry_1
_geom_angle_site_symmetry_3
_geom_angle
C7 S1 C5 . . 103.79(13)
C2 C1 C2 . 7_565 121.4(4)
C2 C1 H1 . . 119.3
C2 C1 H1 7_565 . 119.3
C1 C2 C3 . . 118.9(3)
C1 C2 C5 . . 120.5(3)
C3 C2 C5 . . 120.5(3)
C4 C3 C2 . . 120.1(3)
C4 C3 H3 . . 120.0
C2 C3 H3 . . 120.0
C3 C4 C3 7_565 . 120.7(4)
C3 C4 H4 7_565 . 119.6
C3 C4 H4 . . 119.6
C2 C5 S1 . . 109.20(19)
C2 C5 H5A . . 109.8
S1 C5 H5A . . 109.8
C2 C5 H5B . . 109.8
S1 C5 H5B . . 109.8
H5A C5 H5B . . 108.3
C7 C6 C14 . . 121.4(2)
C7 C6 H6 . . 119.3
C14 C6 H6 . . 119.3
C6 C7 C8 . . 118.6(2)
C6 C7 S1 . . 126.3(2)
C8 C7 S1 . . 115.1(2)
C9 C8 C7 . . 121.4(3)
C9 C8 H8 . . 119.3
C7 C8 H8 . . 119.3
C8 C9 C15 . . 121.1(3)
C8 C9 H9 . . 119.5
C15 C9 H9 . . 119.5
C11 C10 C15 . . 121.2(3)
C11 C10 H10 . . 119.4
C15 C10 H10 . . 119.4
C10 C11 C12 . . 120.1(3)
C10 C11 H11 . . 119.9
C12 C11 H11 . . 119.9
C13 C12 C11 . . 120.5(3)
C13 C12 H12 . . 119.7
C11 C12 H12 . . 119.7
C12 C13 C14 . . 121.0(3)
C12 C13 H13 . . 119.5
C14 C13 H13 . . 119.5
C6 C14 C13 . . 122.5(2)
C6 C14 C15 . . 119.3(2)
C13 C14 C15 . . 118.2(2)
C10 C15 C9 . . 122.9(3)
C10 C15 C14 . . 118.9(3)
C9 C15 C14 . . 118.2(2)

loop_
_geom_bond_atom_site_label_1
_geom_bond_atom_site_label_2
_geom_bond_site_symmetry_2
_geom_bond_distance
S1 C7 . 1.757(3)
S1 C5 . 1.805(3)
C1 C2 . 1.378(3)
C1 C2 7_565 1.378(3)
C1 H1 . 0.9300
C2 C3 . 1.384(4)
C2 C5 . 1.501(4)
C3 C4 . 1.371(3)
C3 H3 . 0.9300
C4 C3 7_565 1.371(3)
C4 H4 . 0.9300
C5 H5A . 0.9700
C5 H5B . 0.9700
C6 C7 . 1.365(4)
C6 C14 . 1.410(3)
C6 H6 . 0.9300
C7 C8 . 1.419(4)
C8 C9 . 1.346(4)
C8 H8 . 0.9300
C9 C15 . 1.414(4)
C9 H9 . 0.9300
C10 C11 . 1.361(4)
C10 C15 . 1.406(4)
C10 H10 . 0.9300
C11 C12 . 1.390(4)
C11 H11 . 0.9300
C12 C13 . 1.361(4)
C12 H12 . 0.9300
C13 C14 . 1.414(4)
C13 H13 . 0.9300
C14 C15 . 1.416(3)

loop_
_geom_hbond_atom_site_label_D
_geom_hbond_atom_site_label_H
_geom_hbond_atom_site_label_A
_geom_hbond_site_symmetry_A
_geom_hbond_distance_DH
_geom_hbond_distance_HA
_geom_hbond_distance_DA
_geom_hbond_angle_DHA
C5 H5B S1 6_656 0.97 2.86 3.806(4) 164
C1 H1 Cg1 6_656 0.93 2.94 3.867(4) 173
C13 H13 Cg2 4 0.93 2.76 3.503(3) 138
